data_2100979
loop_
_publ_author_name
'Wolf, M.'
'Wendsj\"o, \%A.'
'Thomas, J. O.'
'Barrie, J. D.'

_publ_section_title
;
 Structure of the luminescent system Na^+^/UO~2~^+^ \b''-alumina
;
_journal_issue 4
_journal_name_full 'Acta Crystallographica Section B'
_journal_page_first 610
_journal_page_last 614
_journal_paper_doi 10.1107/S0108768193000928
_journal_volume 49
_journal_year 1993
_chemical_formula_moiety '(UO2)yNa1+x-2yMgxAl11-xO17 (x=2/3,y=0.10)'
_chemical_formula_sum 'Al11 Mg Na O19 U2'
_space_group_crystal_system trigonal
_space_group_IT_number 166
_space_group_name_Hall '-R 3 2"'
_space_group_name_H-M_alt 'R -3 m :H'
_cell_angle_alpha 90.0
_cell_angle_beta 90.0
_cell_angle_gamma 120.0
_cell_formula_units_Z 3
_cell_length_a 5.6206(3)
_cell_length_b 5.6206(3)
_cell_length_c 33.703(5)
_cell_volume 922.07(15)
_diffrn_radiation_type molybdenum
_diffrn_radiation_wavelength .71073
_exptl_crystal_density_diffrn 3.39
_cod_data_source_file ab0295.cif
_cod_data_source_block ab0295a
_cod_depositor_comments
;
 Correcting the space group by changing it from '-P 3* 2' to '-R 3 2"'
 after consulting the original publication.

 Antanas Vaitkus,
 2017-11-18
;
_cod_original_cell_volume 922.07(2)
_cod_original_sg_symbol_Hall '-P 3* 2'
_cod_original_sg_symbol_H-M 'R -3 m'
_cod_original_formula_sum 'Al11 Mg1 Na1 O19 U2'
_cod_database_code 2100979

loop_
_space_group_symop_id
_space_group_symop_operation_xyz
1 x,y,z
2 -y,x-y,z
3 -x+y,-x,z
4 y,x,-z
5 -x,-x+y,-z
6 x-y,-y,-z
7 -x,-y,-z
8 y,-x+y,-z
9 x-y,x,-z
10 -y,-x,z
11 x,x-y,z
12 -x+y,y,z
13 x+2/3,y+1/3,z+1/3
14 -y+2/3,x-y+1/3,z+1/3
15 -x+y+2/3,-x+1/3,z+1/3
16 y+2/3,x+1/3,-z+1/3
17 -x+2/3,-x+y+1/3,-z+1/3
18 x-y+2/3,-y+1/3,-z+1/3
19 -x+2/3,-y+1/3,-z+1/3
20 y+2/3,-x+y+1/3,-z+1/3
21 x-y+2/3,x+1/3,-z+1/3
22 -y+2/3,-x+1/3,z+1/3
23 x+2/3,x-y+1/3,z+1/3
24 -x+y+2/3,y+1/3,z+1/3
25 x+1/3,y+2/3,z+2/3
26 -y+1/3,x-y+2/3,z+2/3
27 -x+y+1/3,-x+2/3,z+2/3
28 y+1/3,x+2/3,-z+2/3
29 -x+1/3,-x+y+2/3,-z+2/3
30 x-y+1/3,-y+2/3,-z+2/3
31 -x+1/3,-y+2/3,-z+2/3
32 y+1/3,-x+y+2/3,-z+2/3
33 x-y+1/3,x+2/3,-z+2/3
34 -y+1/3,-x+2/3,z+2/3
35 x+1/3,x-y+2/3,z+2/3
36 -x+y+1/3,y+2/3,z+2/3

loop_
_atom_site_label
_atom_site_fract_x
_atom_site_fract_y
_atom_site_fract_z
_atom_site_U_iso_or_equiv
U -.0672(4) -.0336 .17210(5) .0098
O(6) -.0672(4) .2689(2) .17210(4) .0098
Na(BR) .0 .0 .166(2) .259
Na(2) .141(2) .0705 .17070(10) .146
Al(1) .0 .0 .0 .0043
Al(2) .0 .0 .350170(10) .0051
Al(3) .33429(3) .167145 .070940(10) .0048
Al(4) .0 .0 .449990(10) .0042
O(1) .15391(4) .30782(4) .034310(10) .0072
O(2) .0 .0 .29513(2) .0062
O(3) .0 .0 .09706(2) .0061
O(4) .16331(4) .32662 .235210(10) .0060
O(5) .291(4) .6666 .16666 .0241

loop_
_geom_bond_atom_site_label_1
_geom_bond_atom_site_label_2
_geom_bond_distance
U O(6) 1.700
U O(5) 2.72(4)
U O(4) 2.473(2)
U O(3) 2.550(2)
Na(BR) O(5) 3.04(4)
Na(BR) O(4) 2.81(4)
Na(BR) O(3) 2.34(5)
Na(2) O(5) 2.74(4)
Na(2) O(4) 2.575(3)
Na(2) O(3) 2.576(5)
